data_7712118
loop_
_publ_author_name
'Alharbi, Mashael M.'
'van Ingen, Yara'
'Roldan, Alberto'
'Kaehler, Tanja'
'Melen, Rebecca L.'

_publ_section_title
;
 Synthesis and lewis acidity of fluorinated triaryl borates.
;
_journal_issue 6
_journal_name_full 'Dalton transactions (Cambridge, England : 2003)'
_journal_page_first 1820
_journal_page_last 1825
_journal_paper_doi 10.1039/d2dt04095f
_journal_volume 52
_journal_year 2023
_chemical_formula_moiety 'C18 H6 B F9 O3'
_chemical_formula_sum 'C18 H6 B F9 O3'
_chemical_formula_weight 452.04
_space_group_crystal_system monoclinic
_space_group_IT_number 14
_space_group_name_Hall '-P 2yn'
_space_group_name_H-M_alt 'P 1 21/n 1'
_atom_sites_solution_hydrogens geom
_atom_sites_solution_primary direct
_audit_creation_method SHELXL-2018/3
_audit_update_record
;
2022-09-21 deposited with the CCDC.	2023-01-13 downloaded from the CCDC.
;
_cell_angle_alpha 90
_cell_angle_beta 94.514(2)
_cell_angle_gamma 90
_cell_formula_units_Z 8
_cell_length_a 16.0890(3)
_cell_length_b 11.6330(3)
_cell_length_c 17.9172(4)
_cell_measurement_reflns_used 6300
_cell_measurement_temperature 200(2)
_cell_measurement_theta_max 72.5820
_cell_measurement_theta_min 3.7650
_cell_volume 3343.04(13)
_computing_cell_refinement 'CrysAlisPro 1.171.42.54a (Rigaku OD, 2022)'
_computing_data_collection 'CrysAlisPro 1.171.42.54a (Rigaku OD, 2022)'
_computing_data_reduction 'CrysAlisPro 1.171.42.54a (Rigaku OD, 2022)'
_computing_molecular_graphics 'ORTEP, shelxl, Mercury, CorelDraw'
_computing_publication_material publCIF
_computing_structure_refinement 'SHELXL-2018/3 (Sheldrick, 2018)'
_computing_structure_solution 'SHELXT 2018/2 (Sheldrick, 2018)'
_diffrn_ambient_temperature 200(2)
_diffrn_measured_fraction_theta_full 1.000
_diffrn_measured_fraction_theta_max 0.968
_diffrn_measurement_device_type 'SuperNova, Dual, Cu at home/near, Atlas'
_diffrn_radiation_type CuK\a
_diffrn_radiation_wavelength 1.54178
_diffrn_reflns_av_R_equivalents 0.0207
_diffrn_reflns_av_unetI/netI 0.0267
_diffrn_reflns_Laue_measured_fraction_full 1.000
_diffrn_reflns_Laue_measured_fraction_max 0.968
_diffrn_reflns_limit_h_max 19
_diffrn_reflns_limit_h_min -18
_diffrn_reflns_limit_k_max 8
_diffrn_reflns_limit_k_min -14
_diffrn_reflns_limit_l_max 21
_diffrn_reflns_limit_l_min -21
_diffrn_reflns_number 13847
_diffrn_reflns_point_group_measured_fraction_full 1.000
_diffrn_reflns_point_group_measured_fraction_max 0.968
_diffrn_reflns_theta_full 67.679
_diffrn_reflns_theta_max 72.948
_diffrn_reflns_theta_min 3.846
_diffrn_source 'micro-focus sealed X-ray tube'
_exptl_absorpt_coefficient_mu 1.689
_exptl_absorpt_correction_T_max 1.000
_exptl_absorpt_correction_T_min 0.400
_exptl_absorpt_correction_type gaussian
_exptl_absorpt_process_details
;
CrysAlisPro 1.171.42.54a (Rigaku Oxford Diffraction, 2022)
Numerical absorption correction based on gaussian integration over
a multifaceted crystal model
Empirical absorption correction using spherical harmonics,
implemented in SCALE3 ABSPACK scaling algorithm.
;
_exptl_crystal_colour colourless
_exptl_crystal_density_diffrn 1.796
_exptl_crystal_description block
_exptl_crystal_F_000 1792
_exptl_crystal_size_max 0.527
_exptl_crystal_size_mid 0.302
_exptl_crystal_size_min 0.139
_refine_diff_density_max 0.225
_refine_diff_density_min -0.220
_refine_diff_density_rms 0.043
_refine_ls_extinction_method none
_refine_ls_goodness_of_fit_ref 1.036
_refine_ls_hydrogen_treatment constr
_refine_ls_matrix_type full
_refine_ls_number_parameters 559
_refine_ls_number_reflns 6470
_refine_ls_number_restraints 0
_refine_ls_restrained_S_all 1.036
_refine_ls_R_factor_all 0.0474
_refine_ls_R_factor_gt 0.0356
_refine_ls_shift/su_max 0.001
_refine_ls_shift/su_mean 0.000
_refine_ls_structure_factor_coef Fsqd
_refine_ls_weighting_details 'w=1/[\s^2^(Fo^2^)+(0.0494P)^2^+0.5023P] where P=(Fo^2^+2Fc^2^)/3'
_refine_ls_weighting_scheme calc
_refine_ls_wR_factor_gt 0.0888
_refine_ls_wR_factor_ref 0.0973
_reflns_Friedel_coverage 0.000
_reflns_number_gt 5237
_reflns_number_total 6470
_reflns_threshold_expression 'I > 2\s(I)'
_cod_data_source_file d2dt04095f2.cif
_cod_data_source_block RM2238b_a
_cod_depositor_comments 'Adding full bibliography for 7712118--7712120.cif.'
_cod_original_sg_symbol_H-M 'P 21/n'
_cod_database_code 7712118
_shelx_shelxl_version_number 2018/3
_shelx_space_group_comment
;
The symmetry employed for this shelxl refinement is uniquely defined
by the following loop, which should always be used as a source of
symmetry information in preference to the above space-group names.
They are only intended as comments.
;
_shelx_estimated_absorpt_t_min 0.470
_shelx_estimated_absorpt_t_max 0.799
_publcif_funding_html
;
;

loop_
_space_group_symop_operation_xyz
'x, y, z'
'-x+1/2, y+1/2, -z+1/2'
'-x, -y, -z'
'x-1/2, -y-1/2, z-1/2'

loop_
_atom_site_label
_atom_site_type_symbol
_atom_site_fract_x
_atom_site_fract_y
_atom_site_fract_z
_atom_site_U_iso_or_equiv
_atom_site_adp_type
_atom_site_occupancy
_atom_site_site_symmetry_order
_atom_site_calc_flag
_atom_site_refinement_flags_posn
_atom_site_refinement_flags_adp
_atom_site_refinement_flags_occupancy
_atom_site_disorder_assembly
_atom_site_disorder_group
O1 O 0.42623(7) 0.38895(11) 0.74908(6) 0.0376(3) Uani 1 1 d . . . . .
O2 O 0.34984(7) 0.30190(10) 0.64521(6) 0.0353(2) Uani 1 1 d . . . . .
B2 B 0.22494(11) 0.66550(16) 0.36511(10) 0.0320(4) Uani 1 1 d . . . . .
O3 O 0.30135(7) 0.29618(11) 0.76697(6) 0.0390(3) Uani 1 1 d . . . . .
O4 O 0.26222(7) 0.63389(10) 0.43346(6) 0.0345(2) Uani 1 1 d . . . . .
O5 O 0.26661(7) 0.72449(10) 0.31464(6) 0.0355(2) Uani 1 1 d . . . . .
O6 O 0.14438(7) 0.63566(11) 0.34580(6) 0.0398(3) Uani 1 1 d . . . . .
C10 C 0.49251(10) 0.43866(14) 0.71752(9) 0.0321(3) Uani 1 1 d . . . . .
C11 C 0.49295(10) 0.46552(15) 0.64218(9) 0.0379(4) Uani 1 1 d . . . . .
H11 H 0.446215 0.449414 0.608025 0.045 Uiso 1 1 calc R U . . .
F12 F 0.56783(8) 0.54463(13) 0.54638(6) 0.0637(4) Uani 1 1 d . . . . .
C12 C 0.56366(11) 0.51642(16) 0.61865(9) 0.0400(4) Uani 1 1 d . . . . .
F13 F 0.70012(7) 0.59005(10) 0.64181(7) 0.0519(3) Uani 1 1 d . . . . .
C13 C 0.63194(10) 0.54081(14) 0.66707(10) 0.0364(3) Uani 1 1 d . . . . .
F14 F 0.69653(6) 0.53609(10) 0.78795(6) 0.0521(3) Uani 1 1 d . . . . .
C14 C 0.62905(10) 0.51346(14) 0.74126(10) 0.0360(3) Uani 1 1 d . . . . .
C15 C 0.56013(10) 0.46322(14) 0.76775(9) 0.0345(3) Uani 1 1 d . . . . .
H15 H 0.558751 0.445626 0.819412 0.041 Uiso 1 1 calc R U . . .
C20 C 0.28407(10) 0.24823(13) 0.60452(9) 0.0318(3) Uani 1 1 d . . . . .
C21 C 0.21981(10) 0.19155(14) 0.63697(9) 0.0364(3) Uani 1 1 d . . . . .
H21 H 0.219432 0.185162 0.689801 0.044 Uiso 1 1 calc R U . . .
F22 F 0.09320(7) 0.09050(11) 0.61894(7) 0.0563(3) Uani 1 1 d . . . . .
C22 C 0.15679(10) 0.14503(15) 0.58996(10) 0.0384(4) Uani 1 1 d . . . . .
F23 F 0.09464(7) 0.10426(11) 0.46862(7) 0.0546(3) Uani 1 1 d . . . . .
C23 C 0.15665(11) 0.15116(15) 0.51338(10) 0.0397(4) Uani 1 1 d . . . . .
F24 F 0.22330(9) 0.20772(12) 0.40834(6) 0.0629(3) Uani 1 1 d . . . . .
C24 C 0.22259(12) 0.20499(16) 0.48335(10) 0.0413(4) Uani 1 1 d . . . . .
C25 C 0.28631(11) 0.25453(15) 0.52756(9) 0.0382(4) Uani 1 1 d . . . . .
H25 H 0.330903 0.292252 0.505857 0.046 Uiso 1 1 calc R U . . .
C30 C 0.30467(10) 0.32532(14) 0.84184(9) 0.0350(3) Uani 1 1 d . . . . .
C31 C 0.37171(11) 0.29345(16) 0.89047(10) 0.0406(4) Uani 1 1 d . . . . .
H31 H 0.418583 0.255127 0.872999 0.049 Uiso 1 1 calc R U . . .
F32 F 0.43110(9) 0.28940(13) 1.01500(7) 0.0682(4) Uani 1 1 d . . . . .
C32 C 0.36805(12) 0.31932(17) 0.96526(10) 0.0458(4) Uani 1 1 d . . . . .
F33 F 0.29742(10) 0.39572(12) 1.06452(6) 0.0693(4) Uani 1 1 d . . . . .
C33 C 0.30010(14) 0.37359(17) 0.99136(10) 0.0481(5) Uani 1 1 d . . . . .
F34 F 0.16913(9) 0.45772(11) 0.96691(8) 0.0666(4) Uani 1 1 d . . . . .
C34 C 0.23460(13) 0.40395(16) 0.94121(11) 0.0452(4) Uani 1 1 d . . . . .
C35 C 0.23577(11) 0.38088(15) 0.86597(10) 0.0386(4) Uani 1 1 d . . . . .
H35 H 0.190496 0.402533 0.831604 0.046 Uiso 1 1 calc R U . . .
C40 C 0.22707(9) 0.57800(13) 0.49138(9) 0.0307(3) Uani 1 1 d . . . . .
C41 C 0.27132(10) 0.58693(13) 0.56064(9) 0.0329(3) Uani 1 1 d . . . . .
H41 H 0.322974 0.626811 0.565984 0.039 Uiso 1 1 calc R U . . .
F42 F 0.28023(7) 0.54386(9) 0.68971(6) 0.0491(3) Uani 1 1 d . . . . .
C42 C 0.23892(10) 0.53692(14) 0.62137(9) 0.0350(3) Uani 1 1 d . . . . .
F43 F 0.13408(7) 0.43096(10) 0.67606(6) 0.0497(3) Uani 1 1 d . . . . .
C43 C 0.16440(10) 0.47785(14) 0.61561(9) 0.0365(3) Uani 1 1 d . . . . .
F44 F 0.05164(7) 0.40748(11) 0.53964(7) 0.0586(3) Uani 1 1 d . . . . .
C44 C 0.12316(10) 0.46794(15) 0.54583(11) 0.0400(4) Uani 1 1 d . . . . .
C45 C 0.15278(10) 0.51616(15) 0.48265(10) 0.0385(4) Uani 1 1 d . . . . .
H45 H 0.123480 0.507456 0.434844 0.046 Uiso 1 1 calc R U . . .
C50 C 0.34390(9) 0.77569(13) 0.31789(9) 0.0312(3) Uani 1 1 d . . . . .
C51 C 0.36975(10) 0.80837(14) 0.24905(9) 0.0350(3) Uani 1 1 d . . . . .
H51 H 0.335385 0.795158 0.204297 0.042 Uiso 1 1 calc R U . . .
F52 F 0.47334(7) 0.89246(11) 0.18074(6) 0.0552(3) Uani 1 1 d . . . . .
C52 C 0.44626(10) 0.86035(15) 0.24697(9) 0.0369(3) Uani 1 1 d . . . . .
F53 F 0.57149(7) 0.93166(11) 0.30766(7) 0.0571(3) Uani 1 1 d . . . . .
C53 C 0.49664(10) 0.88079(15) 0.31102(11) 0.0391(4) Uani 1 1 d . . . . .
F54 F 0.51864(8) 0.86802(14) 0.44024(7) 0.0712(4) Uani 1 1 d . . . . .
C54 C 0.46918(11) 0.84808(17) 0.37820(10) 0.0428(4) Uani 1 1 d . . . . .
C55 C 0.39287(10) 0.79552(15) 0.38362(9) 0.0381(4) Uani 1 1 d . . . . .
H55 H 0.374684 0.773772 0.430783 0.046 Uiso 1 1 calc R U . . .
C60 C 0.09994(9) 0.66385(14) 0.27918(9) 0.0332(3) Uani 1 1 d . . . . .
C61 C 0.02519(10) 0.72107(15) 0.28424(9) 0.0363(3) Uani 1 1 d . . . . .
H61 H 0.007610 0.744456 0.331305 0.044 Uiso 1 1 calc R U . . .
F62 F -0.09612(7) 0.79800(11) 0.22072(7) 0.0568(3) Uani 1 1 d . . . . .
C62 C -0.02275(10) 0.74292(15) 0.21892(10) 0.0379(4) Uani 1 1 d . . . . .
F63 F -0.04643(7) 0.73467(11) 0.08739(6) 0.0547(3) Uani 1 1 d . . . . .
C63 C 0.00158(10) 0.71057(15) 0.15014(10) 0.0381(4) Uani 1 1 d . . . . .
F64 F 0.09958(7) 0.62016(12) 0.08053(6) 0.0585(3) Uani 1 1 d . . . . .
C64 C 0.07631(11) 0.65322(15) 0.14736(9) 0.0383(4) Uani 1 1 d . . . . .
C65 C 0.12655(10) 0.62955(15) 0.21138(9) 0.0374(4) Uani 1 1 d . . . . .
H65 H 0.178160 0.590618 0.208851 0.045 Uiso 1 1 calc R U . . .
B1 B 0.35875(11) 0.32967(16) 0.71945(10) 0.0330(4) Uani 1 1 d . . . . .

loop_
_atom_site_aniso_label
_atom_site_aniso_U_11
_atom_site_aniso_U_22
_atom_site_aniso_U_33
_atom_site_aniso_U_23
_atom_site_aniso_U_13
_atom_site_aniso_U_12
O1 0.0343(6) 0.0531(7) 0.0258(5) 0.0005(5) 0.0047(4) -0.0077(5)
O2 0.0340(5) 0.0466(6) 0.0258(5) -0.0029(5) 0.0058(4) -0.0055(5)
B2 0.0288(8) 0.0405(9) 0.0263(8) -0.0004(7) 0.0004(7) 0.0031(7)
O3 0.0396(6) 0.0531(7) 0.0250(5) -0.0039(5) 0.0065(5) -0.0107(5)
O4 0.0290(5) 0.0449(6) 0.0288(5) 0.0045(5) -0.0021(4) -0.0019(5)
O5 0.0298(5) 0.0495(6) 0.0265(5) 0.0018(5) -0.0016(4) -0.0037(5)
O6 0.0294(5) 0.0610(7) 0.0280(6) 0.0096(5) -0.0037(4) -0.0039(5)
C10 0.0308(7) 0.0371(8) 0.0289(7) -0.0014(6) 0.0052(6) -0.0011(6)
C11 0.0326(8) 0.0514(9) 0.0293(8) 0.0025(7) 0.0003(6) -0.0063(7)
F12 0.0598(7) 0.1014(10) 0.0303(5) 0.0126(6) 0.0050(5) -0.0296(7)
C12 0.0419(9) 0.0500(9) 0.0288(8) 0.0018(7) 0.0058(7) -0.0052(8)
F13 0.0417(6) 0.0639(7) 0.0517(6) -0.0059(5) 0.0137(5) -0.0179(5)
C13 0.0305(7) 0.0391(8) 0.0406(9) -0.0037(7) 0.0088(7) -0.0035(6)
F14 0.0366(5) 0.0707(7) 0.0472(6) -0.0062(5) -0.0082(5) -0.0103(5)
C14 0.0298(7) 0.0394(8) 0.0381(9) -0.0078(7) -0.0018(6) 0.0005(6)
C15 0.0357(8) 0.0400(8) 0.0277(7) -0.0007(6) 0.0008(6) 0.0006(7)
C20 0.0336(7) 0.0352(8) 0.0269(7) -0.0018(6) 0.0028(6) 0.0031(6)
C21 0.0390(8) 0.0416(8) 0.0290(8) -0.0044(7) 0.0061(6) -0.0005(7)
F22 0.0474(6) 0.0720(7) 0.0510(6) -0.0107(6) 0.0136(5) -0.0217(6)
C22 0.0348(8) 0.0419(9) 0.0392(9) -0.0055(7) 0.0067(7) -0.0003(7)
F23 0.0452(6) 0.0695(7) 0.0468(6) -0.0096(5) -0.0114(5) -0.0034(5)
C23 0.0375(8) 0.0431(9) 0.0372(9) -0.0049(7) -0.0058(7) 0.0042(7)
F24 0.0743(8) 0.0870(9) 0.0258(5) 0.0061(5) -0.0063(5) -0.0150(7)
C24 0.0492(10) 0.0488(9) 0.0253(8) 0.0021(7) -0.0015(7) 0.0033(8)
C25 0.0430(9) 0.0433(9) 0.0287(8) 0.0027(7) 0.0054(7) -0.0012(7)
C30 0.0406(8) 0.0405(8) 0.0247(7) -0.0011(6) 0.0068(6) -0.0108(7)
C31 0.0398(9) 0.0482(9) 0.0344(9) 0.0043(7) 0.0066(7) -0.0069(7)
F32 0.0677(8) 0.0933(9) 0.0405(6) 0.0181(6) -0.0147(6) -0.0159(7)
C32 0.0530(10) 0.0545(10) 0.0291(8) 0.0072(8) -0.0019(8) -0.0169(9)
F33 0.1043(11) 0.0790(8) 0.0266(5) -0.0113(5) 0.0176(6) -0.0306(8)
C33 0.0720(13) 0.0487(10) 0.0248(8) -0.0033(7) 0.0112(8) -0.0218(9)
F34 0.0772(9) 0.0653(7) 0.0617(8) -0.0135(6) 0.0346(7) 0.0042(6)
C34 0.0571(11) 0.0405(9) 0.0407(10) -0.0049(7) 0.0206(8) -0.0084(8)
C35 0.0413(9) 0.0410(9) 0.0345(8) 0.0002(7) 0.0088(7) -0.0051(7)
C40 0.0276(7) 0.0348(7) 0.0296(7) 0.0032(6) 0.0005(6) 0.0025(6)
C41 0.0307(7) 0.0348(8) 0.0326(8) 0.0005(6) -0.0016(6) 0.0008(6)
F42 0.0615(7) 0.0557(6) 0.0283(5) 0.0028(4) -0.0073(5) -0.0086(5)
C42 0.0395(8) 0.0362(8) 0.0287(8) -0.0004(6) -0.0011(6) 0.0040(7)
F43 0.0516(6) 0.0569(6) 0.0423(6) 0.0115(5) 0.0146(5) 0.0005(5)
C43 0.0373(8) 0.0370(8) 0.0359(8) 0.0073(7) 0.0083(7) 0.0056(7)
F44 0.0362(5) 0.0705(7) 0.0675(8) 0.0226(6) -0.0067(5) -0.0183(5)
C44 0.0280(7) 0.0419(9) 0.0497(10) 0.0078(7) -0.0004(7) -0.0023(7)
C45 0.0334(8) 0.0432(9) 0.0373(9) 0.0074(7) -0.0072(7) -0.0033(7)
C50 0.0278(7) 0.0361(8) 0.0296(8) -0.0008(6) 0.0011(6) 0.0011(6)
C51 0.0356(8) 0.0409(8) 0.0281(7) -0.0006(6) 0.0000(6) 0.0022(7)
F52 0.0528(6) 0.0748(7) 0.0396(6) 0.0130(5) 0.0124(5) -0.0077(6)
C52 0.0379(8) 0.0404(8) 0.0332(8) 0.0052(7) 0.0080(7) 0.0044(7)
F53 0.0368(5) 0.0690(7) 0.0648(7) 0.0144(6) -0.0002(5) -0.0149(5)
C53 0.0286(7) 0.0426(9) 0.0457(10) 0.0057(7) 0.0001(7) -0.0027(7)
F54 0.0529(7) 0.1160(11) 0.0416(6) 0.0066(7) -0.0168(5) -0.0327(7)
C54 0.0359(8) 0.0560(10) 0.0350(9) 0.0012(8) -0.0072(7) -0.0049(8)
C55 0.0350(8) 0.0527(10) 0.0261(8) 0.0033(7) -0.0004(6) -0.0055(7)
C60 0.0272(7) 0.0422(8) 0.0296(8) 0.0061(6) -0.0024(6) -0.0044(6)
C61 0.0292(7) 0.0480(9) 0.0318(8) 0.0008(7) 0.0030(6) -0.0038(7)
F62 0.0340(5) 0.0796(8) 0.0561(7) 0.0042(6) -0.0019(5) 0.0171(5)
C62 0.0252(7) 0.0450(9) 0.0429(9) 0.0053(7) -0.0002(6) 0.0011(7)
F63 0.0439(6) 0.0806(8) 0.0369(6) 0.0099(5) -0.0133(5) 0.0042(5)
C63 0.0321(8) 0.0478(9) 0.0327(8) 0.0080(7) -0.0077(6) -0.0045(7)
F64 0.0526(6) 0.0932(9) 0.0293(5) -0.0068(6) 0.0014(5) 0.0083(6)
C64 0.0365(8) 0.0500(9) 0.0281(8) -0.0005(7) 0.0014(6) -0.0034(7)
C65 0.0309(7) 0.0474(9) 0.0333(8) 0.0025(7) -0.0007(6) 0.0007(7)
B1 0.0340(8) 0.0393(9) 0.0261(8) 0.0004(7) 0.0043(7) -0.0003(7)

loop_
_atom_type_symbol
_atom_type_description
_atom_type_scat_dispersion_real
_atom_type_scat_dispersion_imag
_atom_type_scat_source
C C 0.0181 0.0091 'International Tables Vol C Tables 4.2.6.8 and 6.1.1.4'
H H 0.0000 0.0000 'International Tables Vol C Tables 4.2.6.8 and 6.1.1.4'
B B 0.0090 0.0039 'International Tables Vol C Tables 4.2.6.8 and 6.1.1.4'
O O 0.0492 0.0322 'International Tables Vol C Tables 4.2.6.8 and 6.1.1.4'
F F 0.0727 0.0534 'International Tables Vol C Tables 4.2.6.8 and 6.1.1.4'

loop_
_geom_angle_atom_site_label_1
_geom_angle_atom_site_label_2
_geom_angle_atom_site_label_3
_geom_angle
_geom_angle_site_symmetry_1
_geom_angle_site_symmetry_3
_geom_angle_publ_flag
B1 O1 C10 132.49(13) . . ?
B1 O2 C20 129.54(13) . . ?
O5 B2 O6 118.13(14) . . ?
O5 B2 O4 121.86(14) . . ?
O6 B2 O4 120.00(15) . . ?
B1 O3 C30 124.14(13) . . ?
B2 O4 C40 128.36(13) . . ?
B2 O5 C50 133.19(13) . . ?
B2 O6 C60 125.26(13) . . ?
O1 C10 C15 114.51(14) . . ?
O1 C10 C11 124.01(14) . . ?
C15 C10 C11 121.46(15) . . ?
C12 C11 C10 117.55(15) . . ?
C12 C11 H11 121.2 . . ?
C10 C11 H11 121.2 . . ?
F12 C12 C13 117.39(15) . . ?
F12 C12 C11 120.35(15) . . ?
C13 C12 C11 122.26(16) . . ?
F13 C13 C14 121.00(15) . . ?
F13 C13 C12 120.47(16) . . ?
C14 C13 C12 118.53(15) . . ?
F14 C14 C15 120.26(15) . . ?
F14 C14 C13 118.09(15) . . ?
C15 C14 C13 121.64(15) . . ?
C14 C15 C10 118.56(15) . . ?
C14 C15 H15 120.7 . . ?
C10 C15 H15 120.7 . . ?
C25 C20 O2 114.94(14) . . ?
C25 C20 C21 121.31(15) . . ?
O2 C20 C21 123.75(14) . . ?
C22 C21 C20 117.79(15) . . ?
C22 C21 H21 121.1 . . ?
C20 C21 H21 121.1 . . ?
F22 C22 C23 118.00(16) . . ?
F22 C22 C21 119.73(16) . . ?
C23 C22 C21 122.26(16) . . ?
F23 C23 C22 121.14(17) . . ?
F23 C23 C24 120.63(16) . . ?
C22 C23 C24 118.23(16) . . ?
F24 C24 C25 120.14(17) . . ?
F24 C24 C23 117.92(16) . . ?
C25 C24 C23 121.94(16) . . ?
C24 C25 C20 118.42(16) . . ?
C24 C25 H25 120.8 . . ?
C20 C25 H25 120.8 . . ?
O3 C30 C35 116.63(15) . . ?
O3 C30 C31 121.00(16) . . ?
C35 C30 C31 122.24(16) . . ?
C32 C31 C30 117.57(17) . . ?
C32 C31 H31 121.2 . . ?
C30 C31 H31 121.2 . . ?
F32 C32 C33 118.19(17) . . ?
F32 C32 C31 120.05(19) . . ?
C33 C32 C31 121.75(18) . . ?
F33 C33 C34 120.5(2) . . ?
F33 C33 C32 120.5(2) . . ?
C34 C33 C32 118.95(16) . . ?
F34 C34 C33 118.59(17) . . ?
F34 C34 C35 120.01(19) . . ?
C33 C34 C35 121.39(18) . . ?
C34 C35 C30 118.09(17) . . ?
C34 C35 H35 121.0 . . ?
C30 C35 H35 121.0 . . ?
O4 C40 C41 115.18(13) . . ?
O4 C40 C45 123.81(14) . . ?
C41 C40 C45 121.01(15) . . ?
C42 C41 C40 118.56(15) . . ?
C42 C41 H41 120.7 . . ?
C40 C41 H41 120.7 . . ?
F42 C42 C41 120.24(15) . . ?
F42 C42 C43 117.47(15) . . ?
C41 C42 C43 122.29(15) . . ?
F43 C43 C44 121.44(16) . . ?
F43 C43 C42 120.84(16) . . ?
C44 C43 C42 117.71(15) . . ?
F44 C44 C43 117.89(16) . . ?
F44 C44 C45 119.51(16) . . ?
C43 C44 C45 122.60(15) . . ?
C44 C45 C40 117.77(16) . . ?
C44 C45 H45 121.1 . . ?
C40 C45 H45 121.1 . . ?
O5 C50 C55 124.07(14) . . ?
O5 C50 C51 114.51(14) . . ?
C55 C50 C51 121.41(15) . . ?
C52 C51 C50 118.49(15) . . ?
C52 C51 H51 120.8 . . ?
C50 C51 H51 120.8 . . ?
F52 C52 C53 118.51(15) . . ?
F52 C52 C51 119.84(16) . . ?
C53 C52 C51 121.65(16) . . ?
F53 C53 C54 120.86(16) . . ?
F53 C53 C52 120.65(16) . . ?
C54 C53 C52 118.49(15) . . ?
F54 C54 C53 118.13(16) . . ?
F54 C54 C55 119.52(17) . . ?
C53 C54 C55 122.34(16) . . ?
C54 C55 C50 117.61(15) . . ?
C54 C55 H55 121.2 . . ?
C50 C55 H55 121.2 . . ?
C65 C60 O6 121.14(14) . . ?
C65 C60 C61 121.93(15) . . ?
O6 C60 C61 116.80(15) . . ?
C62 C61 C60 117.75(16) . . ?
C62 C61 H61 121.1 . . ?
C60 C61 H61 121.1 . . ?
F62 C62 C61 120.15(16) . . ?
F62 C62 C63 117.65(15) . . ?
C61 C62 C63 122.20(15) . . ?
F63 C63 C62 120.52(15) . . ?
F63 C63 C64 121.09(16) . . ?
C62 C63 C64 118.38(15) . . ?
F64 C64 C65 120.01(16) . . ?
F64 C64 C63 118.50(15) . . ?
C65 C64 C63 121.50(16) . . ?
C64 C65 C60 118.24(15) . . ?
C64 C65 H65 120.9 . . ?
C60 C65 H65 120.9 . . ?
O1 B1 O3 117.48(15) . . ?
O1 B1 O2 121.35(15) . . ?
O3 B1 O2 121.14(15) . . ?

loop_
_geom_bond_atom_site_label_1
_geom_bond_atom_site_label_2
_geom_bond_distance
_geom_bond_site_symmetry_2
_geom_bond_publ_flag
O1 B1 1.358(2) . ?
O1 C10 1.3734(19) . ?
O2 B1 1.365(2) . ?
O2 C20 1.3855(19) . ?
B2 O5 1.354(2) . ?
B2 O6 1.360(2) . ?
B2 O4 1.371(2) . ?
O3 B1 1.361(2) . ?
O3 C30 1.3806(19) . ?
O4 C40 1.3827(19) . ?
O5 C50 1.3760(19) . ?
O6 C60 1.3817(19) . ?
C10 C15 1.386(2) . ?
C10 C11 1.386(2) . ?
C11 C12 1.378(2) . ?
C11 H11 0.9500 . ?
F12 C12 1.343(2) . ?
C12 C13 1.375(2) . ?
F13 C13 1.3470(19) . ?
C13 C14 1.371(2) . ?
F14 C14 1.3435(19) . ?
C14 C15 1.371(2) . ?
C15 H15 0.9500 . ?
C20 C25 1.384(2) . ?
C20 C21 1.391(2) . ?
C21 C22 1.377(2) . ?
C21 H21 0.9500 . ?
F22 C22 1.343(2) . ?
C22 C23 1.374(3) . ?
F23 C23 1.345(2) . ?
C23 C24 1.377(3) . ?
F24 C24 1.345(2) . ?
C24 C25 1.372(3) . ?
C25 H25 0.9500 . ?
C30 C35 1.382(2) . ?
C30 C31 1.383(2) . ?
C31 C32 1.379(3) . ?
C31 H31 0.9500 . ?
F32 C32 1.342(2) . ?
C32 C33 1.376(3) . ?
F33 C33 1.340(2) . ?
C33 C34 1.376(3) . ?
F34 C34 1.338(2) . ?
C34 C35 1.376(3) . ?
C35 H35 0.9500 . ?
C40 C41 1.385(2) . ?
C40 C45 1.393(2) . ?
C41 C42 1.372(2) . ?
C41 H41 0.9500 . ?
F42 C42 1.3488(19) . ?
C42 C43 1.379(2) . ?
F43 C43 1.3387(19) . ?
C43 C44 1.373(3) . ?
F44 C44 1.3457(19) . ?
C44 C45 1.381(3) . ?
C45 H45 0.9500 . ?
C50 C55 1.384(2) . ?
C50 C51 1.386(2) . ?
C51 C52 1.375(2) . ?
C51 H51 0.9500 . ?
F52 C52 1.349(2) . ?
C52 C53 1.372(2) . ?
F53 C53 1.3475(19) . ?
C53 C54 1.368(3) . ?
F54 C54 1.335(2) . ?
C54 C55 1.382(2) . ?
C55 H55 0.9500 . ?
C60 C65 1.378(2) . ?
C60 C61 1.384(2) . ?
C61 C62 1.374(2) . ?
C61 H61 0.9500 . ?
F62 C62 1.3458(19) . ?
C62 C63 1.375(3) . ?
F63 C63 1.3427(19) . ?
C63 C64 1.379(2) . ?
F64 C64 1.339(2) . ?
C64 C65 1.378(2) . ?
C65 H65 0.9500 . ?
